data_7224719
loop_
_publ_author_name
'Patil, Nitin T.'
'Inamdar, Suleman M.'
'Chakrabarty, Indradweep'

_publ_section_title
;
 A Unified Approach to Pyrrole-Embedded Aza-Heterocyclic Scaffolds Based
 on RCM/Isomerization/Cyclization Cascade Catalyzed by Ru/B-H Binary
 Catalyst System
;
_journal_name_full 'RSC Adv.'
_journal_paper_doi 10.1039/C6RA05646F
_journal_year 2016
_chemical_formula_moiety 'C18 H15 N3 O'
_chemical_formula_sum 'C18 H15 N3 O'
_chemical_formula_weight 289.33
_chemical_name_systematic
; 
 ? 
;
_space_group_IT_number 2
_symmetry_cell_setting triclinic
_symmetry_space_group_name_Hall '-P 1'
_symmetry_space_group_name_H-M 'P -1'
_atom_sites_solution_hydrogens geom
_atom_sites_solution_primary direct
_atom_sites_solution_secondary difmap
_audit_creation_method SHELXL-97
_audit_update_record
;
2016-02-03 deposited with the CCDC.
2016-03-21 downloaded from the CCDC.
;
_cell_angle_alpha 79.929(14)
_cell_angle_beta 71.859(13)
_cell_angle_gamma 66.783(13)
_cell_formula_units_Z 2
_cell_length_a 8.0565(17)
_cell_length_b 9.148(2)
_cell_length_c 10.828(2)
_cell_measurement_reflns_used 3633
_cell_measurement_temperature 296(2)
_cell_measurement_theta_max 32.46
_cell_measurement_theta_min 2.43
_cell_volume 695.7(3)
_computing_cell_refinement 'Bruker SAINT'
_computing_data_collection 'Bruker APEX2'
_computing_data_reduction 'Bruker SAINT'
_computing_molecular_graphics 'Bruker SHELXTL'
_computing_publication_material 'Bruker SHELXTL'
_computing_structure_refinement 'SHELXL-97 (Sheldrick, 2008)'
_computing_structure_solution 'SHELXS-97 (Sheldrick, 2008)'
_diffrn_ambient_temperature 296(2)
_diffrn_measured_fraction_theta_full 0.978
_diffrn_measured_fraction_theta_max 0.978
_diffrn_measurement_device_type 'Bruker APEX-II CCD'
_diffrn_measurement_method '\f and \w scans'
_diffrn_radiation_monochromator graphite
_diffrn_radiation_source 'fine-focus sealed tube'
_diffrn_radiation_type MoK\a
_diffrn_radiation_wavelength 0.71073
_diffrn_reflns_av_R_equivalents 0.0552
_diffrn_reflns_av_sigmaI/netI 0.0698
_diffrn_reflns_limit_h_max 9
_diffrn_reflns_limit_h_min -9
_diffrn_reflns_limit_k_max 10
_diffrn_reflns_limit_k_min -10
_diffrn_reflns_limit_l_max 12
_diffrn_reflns_limit_l_min -12
_diffrn_reflns_number 5450
_diffrn_reflns_theta_full 24.99
_diffrn_reflns_theta_max 24.99
_diffrn_reflns_theta_min 1.98
_exptl_absorpt_coefficient_mu 0.088
_exptl_absorpt_correction_T_max 0.9817
_exptl_absorpt_correction_T_min 0.9655
_exptl_absorpt_correction_type multi-scan
_exptl_absorpt_process_details SADABS,(BRUKER,2006)
_exptl_crystal_colour COLOURLESS
_exptl_crystal_density_diffrn 1.381
_exptl_crystal_density_method 'not measured'
_exptl_crystal_description PLATE
_exptl_crystal_F_000 304
_exptl_crystal_recrystallization_method 'Re-crystallisation from solvent:  Dichloromethane-pet ether mixture'
_exptl_crystal_size_max 0.40
_exptl_crystal_size_mid 0.30
_exptl_crystal_size_min 0.21
_refine_diff_density_max 0.252
_refine_diff_density_min -0.257
_refine_diff_density_rms 0.066
_refine_ls_extinction_method none
_refine_ls_goodness_of_fit_ref 1.077
_refine_ls_hydrogen_treatment constr
_refine_ls_matrix_type full
_refine_ls_number_parameters 199
_refine_ls_number_reflns 2396
_refine_ls_number_restraints 0
_refine_ls_restrained_S_all 1.077
_refine_ls_R_factor_all 0.0683
_refine_ls_R_factor_gt 0.0590
_refine_ls_shift/su_max 0.000
_refine_ls_shift/su_mean 0.000
_refine_ls_structure_factor_coef Fsqd
_refine_ls_weighting_details 'calc w=1/[\s^2^(Fo^2^)+(0.1117P)^2^+0.0520P] where P=(Fo^2^+2Fc^2^)/3'
_refine_ls_weighting_scheme calc
_refine_ls_wR_factor_gt 0.1674
_refine_ls_wR_factor_ref 0.1776
_reflns_number_gt 1999
_reflns_number_total 2396
_reflns_threshold_expression >2sigma(I)
_cod_data_source_file c6ra05646f2.cif
_cod_data_source_block indra280715_0m
_cod_depositor_comments
;
The following automatic conversions were performed:

'_symmetry_cell_setting' value 'Triclinic' changed to 'triclinic'
according to
/usr/data/users/saulius/crontab/automatic-downloads/rss-feeds/RSC/lib/dictionaries/cif_core.dic
dictionary named 'cif_core.dic' version 2.4.2 from 2011-04-26.

'_exptl_absorpt_correction_type' value 'MULTI-SCAN' changed to
'multi-scan' according to
/usr/data/users/saulius/crontab/automatic-downloads/rss-feeds/RSC/lib/dictionaries/cif_core.dic
dictionary named 'cif_core.dic' version 2.4.2 from 2011-04-26.

'_refine_ls_hydrogen_treatment' value 'CONSTR' changed to 'constr'
according to
/usr/data/users/saulius/crontab/automatic-downloads/rss-feeds/RSC/lib/dictionaries/cif_core.dic
dictionary named 'cif_core.dic' version 2.4.2 from 2011-04-26.

Automatic conversion script
Id: cif_fix_values 4268 2015-11-12 08:31:59Z antanas 
;
_cod_original_sg_symbol_H-M 'P-1   '
_cod_database_code 7224719

loop_
_symmetry_equiv_pos_as_xyz
'x, y, z'
'-x, -y, -z'

loop_
_atom_site_label
_atom_site_type_symbol
_atom_site_fract_x
_atom_site_fract_y
_atom_site_fract_z
_atom_site_U_iso_or_equiv
_atom_site_adp_type
_atom_site_occupancy
_atom_site_symmetry_multiplicity
_atom_site_calc_flag
_atom_site_refinement_flags
O1 O 0.8103(2) 0.94607(17) 0.49555(15) 0.0570(5) Uani 1 1 d .
N1 N 1.0307(2) 0.2885(2) 0.20455(16) 0.0438(5) Uani 1 1 d .
N2 N 0.6693(2) 0.76117(18) 0.56906(15) 0.0365(4) Uani 1 1 d .
N3 N 0.6542(2) 0.46397(18) 0.63567(15) 0.0396(4) Uani 1 1 d .
C1 C 1.1262(4) 0.3060(3) 0.0772(2) 0.0746(8) Uani 1 1 d .
H1 H 1.1545 0.3953 0.0379 0.090 Uiso 1 1 calc R
C2 C 1.1725(4) 0.1710(3) 0.0183(2) 0.0797(8) Uani 1 1 d .
H2 H 1.2381 0.1515 -0.0682 0.096 Uiso 1 1 calc R
C3 C 1.1050(3) 0.0671(3) 0.1097(2) 0.0601(6) Uani 1 1 d .
H3 H 1.1165 -0.0343 0.0956 0.072 Uiso 1 1 calc R
C4 C 1.0190(3) 0.1406(3) 0.2235(2) 0.0501(6) Uani 1 1 d .
H4 H 0.9617 0.0976 0.3014 0.060 Uiso 1 1 calc R
C5 C 0.9468(2) 0.4081(2) 0.29655(18) 0.0376(5) Uani 1 1 d .
C6 C 0.9670(3) 0.5541(2) 0.26521(19) 0.0452(5) Uani 1 1 d .
H6 H 1.0414 0.5735 0.1840 0.054 Uiso 1 1 calc R
C7 C 0.8780(3) 0.6713(2) 0.35311(19) 0.0429(5) Uani 1 1 d .
H7 H 0.8919 0.7694 0.3301 0.052 Uiso 1 1 calc R
C8 C 0.7680(2) 0.6451(2) 0.47532(17) 0.0339(4) Uani 1 1 d .
C9 C 0.7542(2) 0.4953(2) 0.50835(17) 0.0339(4) Uani 1 1 d .
C10 C 0.8413(2) 0.3785(2) 0.41955(18) 0.0379(5) Uani 1 1 d .
H10 H 0.8290 0.2797 0.4424 0.045 Uiso 1 1 calc R
C11 C 0.6936(3) 0.8990(2) 0.57397(19) 0.0405(5) Uani 1 1 d .
C12 C 0.5499(3) 0.9825(2) 0.6909(2) 0.0484(5) Uani 1 1 d .
H12A H 0.4579 1.0790 0.6642 0.058 Uiso 1 1 calc R
H12B H 0.6095 1.0109 0.7435 0.058 Uiso 1 1 calc R
C13 C 0.4577(3) 0.8675(3) 0.7672(2) 0.0537(6) Uani 1 1 d .
H13A H 0.3237 0.9221 0.8009 0.064 Uiso 1 1 calc R
H13B H 0.5108 0.8138 0.8392 0.064 Uiso 1 1 calc R
C14 C 0.4994(2) 0.7495(2) 0.66736(19) 0.0416(5) Uani 1 1 d .
H14 H 0.3956 0.7844 0.6270 0.050 Uiso 1 1 calc R
C15 C 0.5365(3) 0.5832(2) 0.71934(19) 0.0415(5) Uani 1 1 d .
C16 C 0.4713(3) 0.5131(3) 0.8355(2) 0.0605(6) Uani 1 1 d .
H16 H 0.3880 0.5650 0.9095 0.073 Uiso 1 1 calc R
C17 C 0.5528(4) 0.3482(3) 0.8235(2) 0.0726(8) Uani 1 1 d .
H17 H 0.5333 0.2711 0.8887 0.087 Uiso 1 1 calc R
C18 C 0.6645(3) 0.3202(3) 0.7012(2) 0.0573(6) Uani 1 1 d .
H18 H 0.7357 0.2206 0.6676 0.069 Uiso 1 1 calc R

loop_
_atom_site_aniso_label
_atom_site_aniso_U_11
_atom_site_aniso_U_22
_atom_site_aniso_U_33
_atom_site_aniso_U_23
_atom_site_aniso_U_13
_atom_site_aniso_U_12
O1 0.0695(10) 0.0466(9) 0.0602(10) -0.0003(7) -0.0100(8) -0.0334(8)
N1 0.0455(9) 0.0467(11) 0.0349(9) -0.0128(7) -0.0075(7) -0.0103(7)
N2 0.0382(8) 0.0328(9) 0.0377(9) -0.0063(7) -0.0071(7) -0.0126(6)
N3 0.0461(9) 0.0387(10) 0.0346(9) -0.0087(7) -0.0003(7) -0.0216(7)
C1 0.106(2) 0.0615(17) 0.0368(12) -0.0117(11) 0.0074(13) -0.0271(15)
C2 0.106(2) 0.0731(18) 0.0386(13) -0.0241(12) -0.0015(13) -0.0151(15)
C3 0.0659(14) 0.0558(15) 0.0564(14) -0.0256(12) -0.0141(11) -0.0124(11)
C4 0.0503(12) 0.0498(13) 0.0497(12) -0.0155(10) -0.0083(10) -0.0163(10)
C5 0.0356(9) 0.0409(11) 0.0346(10) -0.0084(8) -0.0100(8) -0.0090(8)
C6 0.0470(11) 0.0479(13) 0.0332(10) -0.0021(9) -0.0036(8) -0.0152(9)
C7 0.0467(11) 0.0381(11) 0.0411(11) 0.0014(9) -0.0090(9) -0.0161(9)
C8 0.0331(9) 0.0339(10) 0.0346(10) -0.0042(8) -0.0110(7) -0.0096(7)
C9 0.0328(9) 0.0378(11) 0.0327(10) -0.0062(8) -0.0068(7) -0.0145(8)
C10 0.0413(10) 0.0390(11) 0.0360(10) -0.0071(8) -0.0081(8) -0.0170(8)
C11 0.0459(10) 0.0303(10) 0.0476(11) -0.0024(8) -0.0184(9) -0.0116(8)
C12 0.0540(12) 0.0353(11) 0.0572(13) -0.0138(9) -0.0190(10) -0.0100(9)
C13 0.0553(12) 0.0505(13) 0.0533(13) -0.0240(10) 0.0000(10) -0.0196(10)
C14 0.0354(9) 0.0453(12) 0.0446(11) -0.0147(9) -0.0049(8) -0.0148(8)
C15 0.0423(10) 0.0445(12) 0.0391(11) -0.0153(9) -0.0005(8) -0.0197(8)
C16 0.0765(15) 0.0582(15) 0.0409(12) -0.0150(10) 0.0122(11) -0.0346(12)
C17 0.1038(19) 0.0587(16) 0.0465(13) -0.0027(11) 0.0136(13) -0.0465(14)
C18 0.0772(15) 0.0395(12) 0.0505(13) -0.0065(10) 0.0032(11) -0.0302(11)

loop_
_atom_type_symbol
_atom_type_description
_atom_type_scat_dispersion_real
_atom_type_scat_dispersion_imag
_atom_type_scat_source
C C 0.0033 0.0016 'International Tables Vol C Tables 4.2.6.8 and 6.1.1.4'
H H 0.0000 0.0000 'International Tables Vol C Tables 4.2.6.8 and 6.1.1.4'
N N 0.0061 0.0033 'International Tables Vol C Tables 4.2.6.8 and 6.1.1.4'
O O 0.0106 0.0060 'International Tables Vol C Tables 4.2.6.8 and 6.1.1.4'

loop_
_geom_angle_atom_site_label_1
_geom_angle_atom_site_label_2
_geom_angle_atom_site_label_3
_geom_angle
C1 N1 C4 107.58(18)
C1 N1 C5 125.65(19)
C4 N1 C5 126.60(17)
C11 N2 C8 128.80(16)
C11 N2 C14 112.13(15)
C8 N2 C14 118.51(14)
C18 N3 C15 108.65(16)
C18 N3 C9 128.67(16)
C15 N3 C9 122.48(16)
C2 C1 N1 108.3(2)
C2 C1 H1 125.8
N1 C1 H1 125.8
C1 C2 C3 108.0(2)
C1 C2 H2 126.0
C3 C2 H2 126.0
C4 C3 C2 107.3(2)
C4 C3 H3 126.3
C2 C3 H3 126.3
C3 C4 N1 108.7(2)
C3 C4 H4 125.6
N1 C4 H4 125.6
C6 C5 C10 119.17(18)
C6 C5 N1 121.18(18)
C10 C5 N1 119.65(18)
C7 C6 C5 120.56(18)
C7 C6 H6 119.7
C5 C6 H6 119.7
C6 C7 C8 120.97(19)
C6 C7 H7 119.5
C8 C7 H7 119.5
C7 C8 C9 118.21(18)
C7 C8 N2 123.90(17)
C9 C8 N2 117.89(16)
C10 C9 C8 120.81(17)
C10 C9 N3 120.63(16)
C8 C9 N3 118.53(16)
C9 C10 C5 120.20(18)
C9 C10 H10 119.9
C5 C10 H10 119.9
O1 C11 N2 125.48(19)
O1 C11 C12 126.48(17)
N2 C11 C12 108.03(16)
C11 C12 C13 106.53(15)
C11 C12 H12A 110.4
C13 C12 H12A 110.4
C11 C12 H12B 110.4
C13 C12 H12B 110.4
H12A C12 H12B 108.6
C12 C13 C14 103.82(17)
C12 C13 H13A 111.0
C14 C13 H13A 111.0
C12 C13 H13B 111.0
C14 C13 H13B 111.0
H13A C13 H13B 109.0
C15 C14 N2 109.48(15)
C15 C14 C13 114.82(17)
N2 C14 C13 103.67(15)
C15 C14 H14 109.6
N2 C14 H14 109.6
C13 C14 H14 109.6
C16 C15 N3 107.74(18)
C16 C15 C14 134.22(18)
N3 C15 C14 117.92(16)
C15 C16 C17 107.3(2)
C15 C16 H16 126.3
C17 C16 H16 126.3
C18 C17 C16 108.4(2)
C18 C17 H17 125.8
C16 C17 H17 125.8
C17 C18 N3 107.8(2)
C17 C18 H18 126.1
N3 C18 H18 126.1

loop_
_geom_bond_atom_site_label_1
_geom_bond_atom_site_label_2
_geom_bond_distance
O1 C11 1.219(2)
N1 C1 1.371(3)
N1 C4 1.369(3)
N1 C5 1.423(3)
N2 C11 1.362(2)
N2 C8 1.414(2)
N2 C14 1.479(2)
N3 C18 1.366(3)
N3 C15 1.380(2)
N3 C9 1.409(2)
C1 C2 1.355(4)
C1 H1 0.9300
C2 C3 1.387(4)
C2 H2 0.9300
C3 C4 1.357(3)
C3 H3 0.9300
C4 H4 0.9300
C5 C6 1.381(3)
C5 C10 1.385(3)
C6 C7 1.376(3)
C6 H6 0.9300
C7 C8 1.386(3)
C7 H7 0.9300
C8 C9 1.393(3)
C9 C10 1.381(3)
C10 H10 0.9300
C11 C12 1.502(3)
C12 C13 1.507(3)
C12 H12A 0.9700
C12 H12B 0.9700
C13 C14 1.531(3)
C13 H13A 0.9700
C13 H13B 0.9700
C14 C15 1.472(3)
C14 H14 0.9800
C15 C16 1.357(3)
C16 C17 1.399(3)
C16 H16 0.9300
C17 C18 1.351(3)
C17 H17 0.9300
C18 H18 0.9300

loop_
_geom_torsion_atom_site_label_1
_geom_torsion_atom_site_label_2
_geom_torsion_atom_site_label_3
_geom_torsion_atom_site_label_4
_geom_torsion
C4 N1 C1 C2 0.1(3)
C5 N1 C1 C2 -175.4(2)
N1 C1 C2 C3 0.1(3)
C1 C2 C3 C4 -0.3(3)
C2 C3 C4 N1 0.4(3)
C1 N1 C4 C3 -0.3(3)
C5 N1 C4 C3 175.16(17)
C1 N1 C5 C6 -4.5(3)
C4 N1 C5 C6 -179.24(18)
C1 N1 C5 C10 174.9(2)
C4 N1 C5 C10 0.2(3)
C10 C5 C6 C7 -2.4(3)
N1 C5 C6 C7 177.00(16)
C5 C6 C7 C8 0.7(3)
C6 C7 C8 C9 1.9(3)
C6 C7 C8 N2 -178.48(15)
C11 N2 C8 C7 -16.9(3)
C14 N2 C8 C7 153.85(17)
C11 N2 C8 C9 162.79(17)
C14 N2 C8 C9 -26.5(2)
C7 C8 C9 C10 -2.8(3)
N2 C8 C9 C10 177.50(14)
C7 C8 C9 N3 175.33(15)
N2 C8 C9 N3 -4.3(2)
C18 N3 C9 C10 18.4(3)
C15 N3 C9 C10 -167.41(16)
C18 N3 C9 C8 -159.76(19)
C15 N3 C9 C8 14.4(2)
C8 C9 C10 C5 1.2(3)
N3 C9 C10 C5 -176.92(15)
C6 C5 C10 C9 1.4(3)
N1 C5 C10 C9 -177.98(14)
C8 N2 C11 O1 -0.7(3)
C14 N2 C11 O1 -171.86(17)
C8 N2 C11 C12 178.45(16)
C14 N2 C11 C12 7.3(2)
O1 C11 C12 C13 -172.07(19)
N2 C11 C12 C13 8.8(2)
C11 C12 C13 C14 -20.3(2)
C11 N2 C14 C15 -142.93(16)
C8 N2 C14 C15 44.9(2)
C11 N2 C14 C13 -20.0(2)
C8 N2 C14 C13 167.85(15)
C12 C13 C14 C15 143.16(17)
C12 C13 C14 N2 23.8(2)
C18 N3 C15 C16 -1.2(2)
C9 N3 C15 C16 -176.42(17)
C18 N3 C15 C14 -177.79(17)
C9 N3 C15 C14 7.0(2)
N2 C14 C15 C16 150.0(2)
C13 C14 C15 C16 34.0(3)
N2 C14 C15 N3 -34.5(2)
C13 C14 C15 N3 -150.57(16)
N3 C15 C16 C17 1.0(3)
C14 C15 C16 C17 176.8(2)
C15 C16 C17 C18 -0.4(3)
C16 C17 C18 N3 -0.4(3)
C15 N3 C18 C17 1.0(3)
C9 N3 C18 C17 175.8(2)
